data_7156360
loop_
_publ_author_name
'Shao, Ling-Yan'
'Xu, Zhi'
'Wang, Cun-Ying'
'Fu, Xiao-Pan'
'Chen, Miao-Miao'
'Liu, Hong-Wei'
'Ji, Ya-Fei'

_publ_section_title
;
 Palladium-catalyzed direct mono-aroylation of O-arylmethyl and
 aryl-substituted acetoxime ethers.
;
_journal_issue 34
_journal_name_full 'Organic &amp; biomolecular chemistry'
_journal_page_first 6284
_journal_page_last 6294
_journal_paper_doi 10.1039/c8ob01400k
_journal_volume 16
_journal_year 2018
_chemical_absolute_configuration ad
_chemical_formula_moiety 'C16 H14 Cl N O2'
_chemical_formula_sum 'C16 H14 Cl N O2'
_chemical_formula_weight 287.73
_space_group_crystal_system tetragonal
_space_group_IT_number 76
_space_group_name_Hall 'P 4w'
_space_group_name_H-M_alt 'P 41'
_symmetry_space_group_name_Hall 'P 4w'
_symmetry_space_group_name_H-M 'P 41'
_atom_sites_solution_hydrogens geom
_audit_creation_method SHELXL-2016/6
_audit_update_record
;
2018-06-09 deposited with the CCDC.
2018-08-03 downloaded from the CCDC.
;
_cell_angle_alpha 90
_cell_angle_beta 90
_cell_angle_gamma 90
_cell_formula_units_Z 8
_cell_length_a 10.1392(4)
_cell_length_b 10.1392(4)
_cell_length_c 28.1205(16)
_cell_measurement_reflns_used 9975
_cell_measurement_temperature 296(2)
_cell_measurement_theta_max 68.40
_cell_measurement_theta_min 3.14
_cell_volume 2890.9(2)
_computing_structure_refinement 'SHELXL-2016/6 (Sheldrick, 2016)'
_computing_structure_solution 'SHELXT 2014/5 (Sheldrick, 2014)'
_diffrn_ambient_temperature 296(2)
_diffrn_measured_fraction_theta_full 1.000
_diffrn_measured_fraction_theta_max 0.999
_diffrn_measurement_device_type 'Bruker APEX-II CCD'
_diffrn_measurement_method '\f and \w scans'
_diffrn_radiation_type CuK\a
_diffrn_radiation_wavelength 1.54178
_diffrn_reflns_av_R_equivalents 0.0561
_diffrn_reflns_av_unetI/netI 0.0510
_diffrn_reflns_Laue_measured_fraction_full 1.000
_diffrn_reflns_Laue_measured_fraction_max 0.999
_diffrn_reflns_limit_h_max 12
_diffrn_reflns_limit_h_min -12
_diffrn_reflns_limit_k_max 12
_diffrn_reflns_limit_k_min -11
_diffrn_reflns_limit_l_max 33
_diffrn_reflns_limit_l_min -33
_diffrn_reflns_number 20169
_diffrn_reflns_point_group_measured_fraction_full 0.990
_diffrn_reflns_point_group_measured_fraction_max 0.988
_diffrn_reflns_theta_full 67.679
_diffrn_reflns_theta_max 68.464
_diffrn_reflns_theta_min 4.360
_exptl_absorpt_coefficient_mu 2.344
_exptl_crystal_colour colorless
_exptl_crystal_density_diffrn 1.322
_exptl_crystal_description block
_exptl_crystal_F_000 1200
_exptl_crystal_size_max 0.220
_exptl_crystal_size_mid 0.200
_exptl_crystal_size_min 0.180
_exptl_transmission_factor_max 0.7531
_exptl_transmission_factor_min 0.5121
_refine_diff_density_max 0.170
_refine_diff_density_min -0.182
_refine_diff_density_rms 0.035
_refine_ls_abs_structure_details
;
 Flack x determined using 1823 quotients [(I+)-(I-)]/[(I+)+(I-)]
 (Parsons, Flack and Wagner, Acta Cryst. B69 (2013) 249-259).
;
_refine_ls_abs_structure_Flack 0.040(8)
_refine_ls_extinction_method none
_refine_ls_goodness_of_fit_ref 1.021
_refine_ls_hydrogen_treatment constr
_refine_ls_matrix_type full
_refine_ls_number_parameters 365
_refine_ls_number_reflns 5263
_refine_ls_number_restraints 1
_refine_ls_restrained_S_all 1.021
_refine_ls_R_factor_all 0.0531
_refine_ls_R_factor_gt 0.0390
_refine_ls_shift/su_max 0.001
_refine_ls_shift/su_mean 0.000
_refine_ls_structure_factor_coef Fsqd
_refine_ls_weighting_details 'w=1/[\s^2^(Fo^2^)+(0.0480P)^2^+0.3396P] where P=(Fo^2^+2Fc^2^)/3'
_refine_ls_weighting_scheme calc
_refine_ls_wR_factor_gt 0.0943
_refine_ls_wR_factor_ref 0.1010
_reflns_Friedel_coverage 0.936
_reflns_Friedel_fraction_full 0.979
_reflns_Friedel_fraction_max 0.977
_reflns_number_gt 4470
_reflns_number_total 5263
_reflns_threshold_expression 'I > 2\s(I)'
_cod_data_source_file c8ob01400k2.cif
_cod_data_source_block a_a
_cod_depositor_comments 'Adding full bibliography for 7156360.cif.'
_cod_original_cell_volume 2890.9(3)
_cod_database_code 7156360
_shelx_shelxl_version_number 2016/6
_shelx_space_group_comment
;
The symmetry employed for this shelxl refinement is uniquely defined
by the following loop, which should always be used as a source of
symmetry information in preference to the above space-group names.
They are only intended as comments.
;
_shelx_estimated_absorpt_t_min 0.627
_shelx_estimated_absorpt_t_max 0.678

loop_
_space_group_symop_operation_xyz
'x, y, z'
'-x, -y, z+1/2'
'-y, x, z+1/4'
'y, -x, z+3/4'

loop_
_atom_site_label
_atom_site_type_symbol
_atom_site_fract_x
_atom_site_fract_y
_atom_site_fract_z
_atom_site_U_iso_or_equiv
_atom_site_adp_type
_atom_site_occupancy
_atom_site_site_symmetry_order
_atom_site_calc_flag
_atom_site_refinement_flags_posn
_atom_site_refinement_flags_adp
Cl1 Cl 1.21437(10) 0.38451(11) 0.58117(4) 0.0674(3) Uani 1 1 d . .
C1 C 1.1519(4) 0.3300(4) 0.52700(13) 0.0500(8) Uani 1 1 d . .
N1 N 0.9473(3) -0.0865(3) 0.56389(12) 0.0533(8) Uani 1 1 d . .
O1 O 0.9212(3) 0.4292(3) 0.58216(15) 0.0880(11) Uani 1 1 d . .
Cl2 Cl 0.47727(10) 0.53185(12) 0.41769(4) 0.0685(3) Uani 1 1 d . .
C2 C 1.2422(5) 0.3088(4) 0.49127(16) 0.0649(11) Uani 1 1 d . .
H2 H 1.331265 0.325272 0.496447 0.078 Uiso 1 1 calc R U
N2 N 0.7399(3) 0.9951(3) 0.43736(12) 0.0532(8) Uani 1 1 d . .
O2 O 0.9401(3) 0.0541(2) 0.55734(11) 0.0559(7) Uani 1 1 d . .
O3 O 0.7701(3) 0.4743(3) 0.42193(13) 0.0757(9) Uani 1 1 d . .
C3 C 1.1993(6) 0.2628(5) 0.44752(18) 0.0800(15) Uani 1 1 d . .
H3 H 1.259300 0.250224 0.422908 0.096 Uiso 1 1 calc R U
O4 O 0.7472(2) 0.8541(2) 0.44353(11) 0.0545(6) Uani 1 1 d . .
C4 C 1.0685(6) 0.2359(4) 0.44069(16) 0.0727(13) Uani 1 1 d . .
H4 H 1.039815 0.204982 0.411319 0.087 Uiso 1 1 calc R U
C9 C 0.8137(4) 0.1012(4) 0.56109(13) 0.0463(8) Uani 1 1 d . .
C8 C 0.8018(4) 0.2388(4) 0.56215(12) 0.0476(8) Uani 1 1 d . .
C7 C 0.9159(4) 0.3295(4) 0.55790(14) 0.0523(9) Uani 1 1 d . .
C6 C 1.0188(4) 0.3035(3) 0.52113(12) 0.0465(8) Uani 1 1 d . .
C5 C 0.9783(5) 0.2542(4) 0.47706(15) 0.0620(10) Uani 1 1 d . .
H5 H 0.889940 0.233560 0.472123 0.074 Uiso 1 1 calc R U
C10 C 0.7033(4) 0.0214(4) 0.56548(13) 0.0572(10) Uani 1 1 d . .
H10 H 0.711612 -0.069936 0.564333 0.069 Uiso 1 1 calc R U
C11 C 0.5813(4) 0.0786(5) 0.57157(16) 0.0686(12) Uani 1 1 d . .
H11 H 0.506899 0.025431 0.574096 0.082 Uiso 1 1 calc R U
C12 C 0.5680(4) 0.2145(5) 0.57396(16) 0.0693(12) Uani 1 1 d . .
H12 H 0.485538 0.252178 0.578952 0.083 Uiso 1 1 calc R U
C13 C 0.6764(4) 0.2926(5) 0.56897(15) 0.0624(11) Uani 1 1 d . .
H13 H 0.666692 0.383730 0.570138 0.075 Uiso 1 1 calc R U
C14 C 1.0659(4) -0.1243(4) 0.55895(13) 0.0521(9) Uani 1 1 d . .
C15 C 1.0889(5) -0.2685(4) 0.56573(18) 0.0709(12) Uani 1 1 d . .
H15A H 1.113201 -0.307672 0.535905 0.106 Uiso 1 1 calc R U
H15B H 1.009572 -0.309198 0.577275 0.106 Uiso 1 1 calc R U
H15C H 1.158549 -0.281511 0.588361 0.106 Uiso 1 1 calc R U
C16 C 1.1808(4) -0.0377(5) 0.5475(2) 0.0736(13) Uani 1 1 d . .
H16A H 1.155933 0.024426 0.523362 0.110 Uiso 1 1 calc R U
H16B H 1.252664 -0.090790 0.536232 0.110 Uiso 1 1 calc R U
H16C H 1.207608 0.008957 0.575608 0.110 Uiso 1 1 calc R U
C17 C 0.5352(4) 0.5841(3) 0.47311(13) 0.0479(8) Uani 1 1 d . .
C18 C 0.4426(4) 0.6053(4) 0.50817(15) 0.0584(10) Uani 1 1 d . .
H18 H 0.353587 0.590402 0.502218 0.070 Uiso 1 1 calc R U
C19 C 0.4837(5) 0.6489(4) 0.55215(15) 0.0636(11) Uani 1 1 d . .
H19 H 0.421912 0.663093 0.576051 0.076 Uiso 1 1 calc R U
C20 C 0.6144(5) 0.6715(4) 0.56104(15) 0.0630(11) Uani 1 1 d . .
H20 H 0.641442 0.699460 0.590990 0.076 Uiso 1 1 calc R U
C21 C 0.7064(4) 0.6526(4) 0.52513(14) 0.0550(9) Uani 1 1 d . .
H21 H 0.794800 0.671036 0.530941 0.066 Uiso 1 1 calc R U
C22 C 0.6685(3) 0.6064(3) 0.48061(12) 0.0440(8) Uani 1 1 d . .
C23 C 0.7732(4) 0.5767(4) 0.44429(14) 0.0502(8) Uani 1 1 d . .
C24 C 0.8855(3) 0.6695(4) 0.43837(13) 0.0468(8) Uani 1 1 d . .
C25 C 0.8726(3) 0.8064(4) 0.43823(13) 0.0482(8) Uani 1 1 d . .
C26 C 0.9820(4) 0.8860(4) 0.43142(16) 0.0634(11) Uani 1 1 d . .
H26 H 0.973393 0.977308 0.431513 0.076 Uiso 1 1 calc R U
C27 C 1.1034(4) 0.8287(5) 0.42450(18) 0.0711(12) Uani 1 1 d . .
H27 H 1.176686 0.882481 0.420042 0.085 Uiso 1 1 calc R U
C28 C 1.1193(4) 0.6942(5) 0.42401(18) 0.0694(13) Uani 1 1 d . .
H28 H 1.202117 0.656932 0.419316 0.083 Uiso 1 1 calc R U
C29 C 1.0097(4) 0.6154(4) 0.43063(15) 0.0595(10) Uani 1 1 d . .
H29 H 1.019140 0.524186 0.429886 0.071 Uiso 1 1 calc R U
C30 C 0.6199(4) 1.0328(3) 0.44070(13) 0.0493(8) Uani 1 1 d . .
C31 C 0.5057(4) 0.9472(5) 0.44990(19) 0.0713(12) Uani 1 1 d . .
H31A H 0.488866 0.893465 0.422452 0.107 Uiso 1 1 calc R U
H31B H 0.429644 1.000612 0.456502 0.107 Uiso 1 1 calc R U
H31C H 0.523874 0.891646 0.476749 0.107 Uiso 1 1 calc R U
C32 C 0.5987(5) 1.1772(4) 0.43436(18) 0.0717(12) Uani 1 1 d . .
H32A H 0.680712 1.218538 0.426054 0.108 Uiso 1 1 calc R U
H32B H 0.566220 1.214371 0.463490 0.108 Uiso 1 1 calc R U
H32C H 0.535571 1.191644 0.409466 0.108 Uiso 1 1 calc R U

loop_
_atom_site_aniso_label
_atom_site_aniso_U_11
_atom_site_aniso_U_22
_atom_site_aniso_U_33
_atom_site_aniso_U_23
_atom_site_aniso_U_13
_atom_site_aniso_U_12
Cl1 0.0586(6) 0.0738(7) 0.0697(6) -0.0056(5) -0.0077(5) -0.0038(5)
C1 0.053(2) 0.0409(19) 0.056(2) 0.0033(15) 0.0010(17) -0.0028(17)
N1 0.056(2) 0.0420(16) 0.0618(19) 0.0058(14) 0.0011(15) -0.0033(15)
O1 0.071(2) 0.065(2) 0.128(3) -0.040(2) 0.017(2) -0.0046(16)
Cl2 0.0561(6) 0.0866(8) 0.0627(6) -0.0083(5) -0.0108(5) -0.0023(5)
C2 0.065(3) 0.058(2) 0.072(3) 0.002(2) 0.020(2) -0.007(2)
N2 0.060(2) 0.0383(16) 0.0615(19) 0.0003(14) -0.0011(15) -0.0001(14)
O2 0.0455(14) 0.0407(13) 0.0814(19) 0.0049(12) 0.0056(12) -0.0004(11)
O3 0.0661(18) 0.0547(17) 0.106(2) -0.0290(17) 0.0051(17) -0.0029(14)
C3 0.105(4) 0.062(3) 0.073(3) 0.008(2) 0.038(3) -0.008(3)
O4 0.0475(14) 0.0367(12) 0.0793(18) 0.0041(12) 0.0097(13) 0.0010(11)
C4 0.111(4) 0.062(3) 0.044(2) 0.0047(19) 0.004(2) -0.013(3)
C9 0.043(2) 0.051(2) 0.0450(18) -0.0017(15) 0.0016(14) -0.0010(17)
C8 0.0438(19) 0.054(2) 0.0450(19) -0.0025(15) 0.0016(15) 0.0031(17)
C7 0.052(2) 0.0407(19) 0.064(2) -0.0051(17) -0.0020(17) 0.0053(17)
C6 0.056(2) 0.0340(17) 0.0496(19) 0.0073(14) 0.0002(16) -0.0006(16)
C5 0.077(3) 0.052(2) 0.057(2) 0.0093(18) -0.005(2) -0.011(2)
C10 0.054(2) 0.061(2) 0.057(2) -0.0021(18) 0.0049(17) -0.009(2)
C11 0.048(2) 0.098(4) 0.060(2) -0.004(2) 0.0041(18) -0.017(2)
C12 0.042(2) 0.099(4) 0.067(3) -0.005(2) 0.0064(19) 0.008(2)
C13 0.054(2) 0.069(3) 0.064(3) -0.002(2) 0.0030(18) 0.011(2)
C14 0.058(2) 0.048(2) 0.051(2) -0.0004(16) 0.0000(17) 0.0015(18)
C15 0.078(3) 0.051(2) 0.084(3) 0.004(2) -0.004(2) 0.011(2)
C16 0.056(3) 0.064(3) 0.101(4) 0.002(2) 0.017(2) 0.001(2)
C17 0.054(2) 0.0384(18) 0.051(2) 0.0029(15) -0.0021(16) -0.0020(17)
C18 0.050(2) 0.057(2) 0.069(3) 0.0093(19) 0.0063(18) -0.0025(19)
C19 0.071(3) 0.060(3) 0.060(3) 0.0041(19) 0.013(2) -0.005(2)
C20 0.090(3) 0.054(2) 0.045(2) 0.0012(17) -0.001(2) -0.009(2)
C21 0.055(2) 0.052(2) 0.059(2) 0.0029(17) -0.0065(18) -0.0061(18)
C22 0.048(2) 0.0326(16) 0.0516(19) 0.0049(14) -0.0020(15) 0.0001(15)
C23 0.048(2) 0.0409(19) 0.062(2) -0.0029(17) -0.0045(17) 0.0052(16)
C24 0.0424(18) 0.049(2) 0.0489(19) -0.0020(15) 0.0026(15) 0.0037(16)
C25 0.0431(19) 0.052(2) 0.049(2) -0.0029(16) 0.0040(15) -0.0004(17)
C26 0.059(2) 0.057(2) 0.075(3) -0.006(2) 0.013(2) -0.008(2)
C27 0.049(2) 0.081(3) 0.084(3) -0.007(2) 0.013(2) -0.014(2)
C28 0.042(2) 0.089(4) 0.077(3) -0.002(2) 0.009(2) 0.007(2)
C29 0.053(2) 0.062(2) 0.063(2) -0.0004(19) 0.0057(18) 0.0130(19)
C30 0.060(2) 0.0394(19) 0.0483(19) -0.0006(14) -0.0068(17) 0.0029(17)
C31 0.057(3) 0.062(3) 0.094(3) 0.003(2) 0.002(2) 0.007(2)
C32 0.080(3) 0.050(2) 0.085(3) -0.001(2) -0.014(2) 0.008(2)

loop_
_atom_type_symbol
_atom_type_description
_atom_type_scat_dispersion_real
_atom_type_scat_dispersion_imag
_atom_type_scat_source
C C 0.0181 0.0091 'International Tables Vol C Tables 4.2.6.8 and 6.1.1.4'
H H 0.0000 0.0000 'International Tables Vol C Tables 4.2.6.8 and 6.1.1.4'
Cl Cl 0.3639 0.7018 'International Tables Vol C Tables 4.2.6.8 and 6.1.1.4'
N N 0.0311 0.0180 'International Tables Vol C Tables 4.2.6.8 and 6.1.1.4'
O O 0.0492 0.0322 'International Tables Vol C Tables 4.2.6.8 and 6.1.1.4'

loop_
_geom_angle_atom_site_label_1
_geom_angle_atom_site_label_2
_geom_angle_atom_site_label_3
_geom_angle
C2 C1 C6 122.1(4)
C2 C1 Cl1 116.5(3)
C6 C1 Cl1 121.4(3)
C14 N1 O2 109.4(3)
C1 C2 C3 119.5(4)
C1 C2 H2 120.3
C3 C2 H2 120.3
C30 N2 O4 109.7(3)
C9 O2 N1 112.5(3)
C4 C3 C2 119.7(4)
C4 C3 H3 120.1
C2 C3 H3 120.1
C25 O4 N2 112.7(3)
C3 C4 C5 120.7(4)
C3 C4 H4 119.7
C5 C4 H4 119.7
O2 C9 C10 123.9(4)
O2 C9 C8 115.4(3)
C10 C9 C8 120.7(4)
C13 C8 C9 118.0(4)
C13 C8 C7 118.7(4)
C9 C8 C7 123.3(3)
O1 C7 C8 120.2(4)
O1 C7 C6 120.2(4)
C8 C7 C6 119.5(3)
C1 C6 C5 117.4(4)
C1 C6 C7 124.4(3)
C5 C6 C7 118.1(4)
C4 C5 C6 120.6(4)
C4 C5 H5 119.7
C6 C5 H5 119.7
C11 C10 C9 119.3(4)
C11 C10 H10 120.3
C9 C10 H10 120.3
C10 C11 C12 120.8(4)
C10 C11 H11 119.6
C12 C11 H11 119.6
C13 C12 C11 119.6(4)
C13 C12 H12 120.2
C11 C12 H12 120.2
C12 C13 C8 121.5(4)
C12 C13 H13 119.3
C8 C13 H13 119.3
N1 C14 C15 115.4(4)
N1 C14 C16 125.8(4)
C15 C14 C16 118.8(4)
C14 C15 H15A 109.5
C14 C15 H15B 109.5
H15A C15 H15B 109.5
C14 C15 H15C 109.5
H15A C15 H15C 109.5
H15B C15 H15C 109.5
C14 C16 H16A 109.5
C14 C16 H16B 109.5
H16A C16 H16B 109.5
C14 C16 H16C 109.5
H16A C16 H16C 109.5
H16B C16 H16C 109.5
C18 C17 C22 122.0(4)
C18 C17 Cl2 117.1(3)
C22 C17 Cl2 120.9(3)
C19 C18 C17 119.1(4)
C19 C18 H18 120.5
C17 C18 H18 120.5
C20 C19 C18 120.7(4)
C20 C19 H19 119.6
C18 C19 H19 119.6
C19 C20 C21 119.7(4)
C19 C20 H20 120.2
C21 C20 H20 120.2
C20 C21 C22 121.0(4)
C20 C21 H21 119.5
C22 C21 H21 119.5
C17 C22 C21 117.5(3)
C17 C22 C23 123.5(3)
C21 C22 C23 119.0(3)
O3 C23 C24 120.2(4)
O3 C23 C22 120.3(4)
C24 C23 C22 119.4(3)
C29 C24 C25 118.5(3)
C29 C24 C23 117.5(3)
C25 C24 C23 123.9(3)
O4 C25 C26 123.6(3)
O4 C25 C24 116.0(3)
C26 C25 C24 120.4(3)
C27 C26 C25 119.4(4)
C27 C26 H26 120.3
C25 C26 H26 120.3
C28 C27 C26 121.7(4)
C28 C27 H27 119.1
C26 C27 H27 119.1
C27 C28 C29 118.6(4)
C27 C28 H28 120.7
C29 C28 H28 120.7
C28 C29 C24 121.4(4)
C28 C29 H29 119.3
C24 C29 H29 119.3
N2 C30 C31 125.8(3)
N2 C30 C32 115.0(4)
C31 C30 C32 119.2(4)
C30 C31 H31A 109.5
C30 C31 H31B 109.5
H31A C31 H31B 109.5
C30 C31 H31C 109.5
H31A C31 H31C 109.5
H31B C31 H31C 109.5
C30 C32 H32A 109.5
C30 C32 H32B 109.5
H32A C32 H32B 109.5
C30 C32 H32C 109.5
H32A C32 H32C 109.5
H32B C32 H32C 109.5

loop_
_geom_bond_atom_site_label_1
_geom_bond_atom_site_label_2
_geom_bond_distance
Cl1 C1 1.740(4)
C1 C2 1.376(6)
C1 C6 1.386(5)
N1 C14 1.270(5)
N1 O2 1.439(4)
O1 C7 1.221(5)
Cl2 C17 1.748(4)
C2 C3 1.385(7)
C2 H2 0.9300
N2 C30 1.279(5)
N2 O4 1.442(4)
O2 C9 1.372(4)
O3 C23 1.214(4)
C3 C4 1.368(7)
C3 H3 0.9300
O4 C25 1.369(4)
C4 C5 1.384(7)
C4 H4 0.9300
C9 C10 1.387(5)
C9 C8 1.401(5)
C8 C13 1.397(5)
C8 C7 1.482(6)
C7 C6 1.492(5)
C6 C5 1.398(6)
C5 H5 0.9300
C10 C11 1.377(6)
C10 H10 0.9300
C11 C12 1.386(7)
C11 H11 0.9300
C12 C13 1.361(7)
C12 H12 0.9300
C13 H13 0.9300
C14 C15 1.493(5)
C14 C16 1.494(6)
C15 H15A 0.9600
C15 H15B 0.9600
C15 H15C 0.9600
C16 H16A 0.9600
C16 H16B 0.9600
C16 H16C 0.9600
C17 C18 1.379(6)
C17 C22 1.387(5)
C18 C19 1.378(6)
C18 H18 0.9300
C19 C20 1.368(6)
C19 H19 0.9300
C20 C21 1.388(6)
C20 H20 0.9300
C21 C22 1.391(5)
C21 H21 0.9300
C22 C23 1.503(5)
C23 C24 1.486(5)
C24 C29 1.390(5)
C24 C25 1.394(5)
C25 C26 1.385(5)
C26 C27 1.375(6)
C26 H26 0.9300
C27 C28 1.374(7)
C27 H27 0.9300
C28 C29 1.381(6)
C28 H28 0.9300
C29 H29 0.9300
C30 C31 1.471(6)
C30 C32 1.490(5)
C31 H31A 0.9600
C31 H31B 0.9600
C31 H31C 0.9600
C32 H32A 0.9600
C32 H32B 0.9600
C32 H32C 0.9600

loop_
_geom_torsion_atom_site_label_1
_geom_torsion_atom_site_label_2
_geom_torsion_atom_site_label_3
_geom_torsion_atom_site_label_4
_geom_torsion
C6 C1 C2 C3 1.7(6)
Cl1 C1 C2 C3 178.7(3)
C14 N1 O2 C9 178.5(3)
C1 C2 C3 C4 -1.6(7)
C30 N2 O4 C25 177.3(3)
C2 C3 C4 C5 0.0(7)
N1 O2 C9 C10 -6.6(5)
N1 O2 C9 C8 170.9(3)
O2 C9 C8 C13 -176.0(3)
C10 C9 C8 C13 1.6(6)
O2 C9 C8 C7 2.0(5)
C10 C9 C8 C7 179.7(4)
C13 C8 C7 O1 37.6(6)
C9 C8 C7 O1 -140.4(4)
C13 C8 C7 C6 -137.7(4)
C9 C8 C7 C6 44.3(5)
C2 C1 C6 C5 -0.2(5)
Cl1 C1 C6 C5 -177.1(3)
C2 C1 C6 C7 -177.5(4)
Cl1 C1 C6 C7 5.6(5)
O1 C7 C6 C1 39.2(6)
C8 C7 C6 C1 -145.6(4)
O1 C7 C6 C5 -138.1(4)
C8 C7 C6 C5 37.2(5)
C3 C4 C5 C6 1.5(7)
C1 C6 C5 C4 -1.4(6)
C7 C6 C5 C4 176.1(4)
O2 C9 C10 C11 176.6(4)
C8 C9 C10 C11 -0.9(6)
C9 C10 C11 C12 -0.9(6)
C10 C11 C12 C13 1.8(7)
C11 C12 C13 C8 -1.0(7)
C9 C8 C13 C12 -0.7(6)
C7 C8 C13 C12 -178.8(4)
O2 N1 C14 C15 178.9(3)
O2 N1 C14 C16 -0.7(6)
C22 C17 C18 C19 -0.6(6)
Cl2 C17 C18 C19 -178.8(3)
C17 C18 C19 C20 0.3(6)
C18 C19 C20 C21 1.1(6)
C19 C20 C21 C22 -2.3(6)
C18 C17 C22 C21 -0.5(5)
Cl2 C17 C22 C21 177.6(3)
C18 C17 C22 C23 176.2(3)
Cl2 C17 C22 C23 -5.7(5)
C20 C21 C22 C17 1.9(5)
C20 C21 C22 C23 -174.9(3)
C17 C22 C23 O3 -43.5(5)
C21 C22 C23 O3 133.1(4)
C17 C22 C23 C24 140.8(4)
C21 C22 C23 C24 -42.6(5)
O3 C23 C24 C29 -35.1(5)
C22 C23 C24 C29 140.7(4)
O3 C23 C24 C25 142.3(4)
C22 C23 C24 C25 -42.0(5)
N2 O4 C25 C26 4.8(5)
N2 O4 C25 C24 -173.1(3)
C29 C24 C25 O4 176.7(4)
C23 C24 C25 O4 -0.6(5)
C29 C24 C25 C26 -1.2(6)
C23 C24 C25 C26 -178.5(4)
O4 C25 C26 C27 -177.3(4)
C24 C25 C26 C27 0.4(6)
C25 C26 C27 C28 0.2(7)
C26 C27 C28 C29 0.1(8)
C27 C28 C29 C24 -0.9(7)
C25 C24 C29 C28 1.5(6)
C23 C24 C29 C28 179.0(4)
O4 N2 C30 C31 0.6(5)
O4 N2 C30 C32 -179.3(3)
